data_8107103
loop_
_publ_author_name
'Liu, Zhi-Jun'
'li, Yan'
'Lu, Shi-Qing'
'Xu, Yan-Li'

_publ_section_title
;
 Crystal structure of
 2-amino-4-(3,5-ditrifluoromethylphenyl)-3-cyano-7,7-dimethyl-5-oxo-4H-5,6,7,8-tetrahydrobenzo[b]pyran,
 C20H16F6N2O2
;
_journal_issue 4
_journal_name_full 'Zeitschrift f\"ur Kristallographie - New Crystal Structures'
_journal_page_first 1075
_journal_page_last 1076
_journal_paper_doi 10.1515/ncrs-2016-0060
_journal_volume 231
_journal_year 2016
_chemical_formula_sum 'C2.35 H1.88 F0.71 N0.24 O0.24'
_chemical_formula_weight 50.63
_space_group_crystal_system triclinic
_space_group_IT_number 2
_space_group_name_Hall '-P 1'
_space_group_name_H-M_alt 'P -1'
_atom_sites_solution_hydrogens geom
_cell_angle_alpha 110.699(8)
_cell_angle_beta 95.859(6)
_cell_angle_gamma 99.141(7)
_cell_formula_units_Z 17
_cell_length_a 8.6192(6)
_cell_length_b 10.0012(11)
_cell_length_c 12.8047(8)
_cell_measurement_reflns_used 1662
_cell_measurement_temperature 293(2)
_cell_measurement_theta_max 27.4320
_cell_measurement_theta_min 2.6760
_cell_volume 1004.36(16)
_computing_cell_refinement 'Bruker FRAMBO'
_computing_data_collection 'Bruker FRAMBO'
_computing_data_reduction 'Bruker SAINT'
_computing_structure_refinement 'SHELXL-2014/7 (Sheldrick, 2014)'
_computing_structure_solution 'Bruker SHELXTL'
_diffrn_ambient_temperature 293(2)
_diffrn_measured_fraction_theta_full 0.975
_diffrn_measured_fraction_theta_max 0.975
_diffrn_measurement_device_type 'multiwire proportional'
_diffrn_measurement_method 'phi and omega scans'
_diffrn_radiation_monochromator graphite
_diffrn_radiation_source 'sealed tube'
_diffrn_radiation_type MoK\a
_diffrn_radiation_wavelength 0.71073
_diffrn_reflns_av_R_equivalents 0.0277
_diffrn_reflns_av_unetI/netI 0.0520
_diffrn_reflns_Laue_measured_fraction_full 0.975
_diffrn_reflns_Laue_measured_fraction_max 0.975
_diffrn_reflns_limit_h_max 10
_diffrn_reflns_limit_h_min -10
_diffrn_reflns_limit_k_max 12
_diffrn_reflns_limit_k_min -11
_diffrn_reflns_limit_l_max 15
_diffrn_reflns_limit_l_min -14
_diffrn_reflns_number 7101
_diffrn_reflns_point_group_measured_fraction_full 0.975
_diffrn_reflns_point_group_measured_fraction_max 0.975
_diffrn_reflns_theta_full 26.000
_diffrn_reflns_theta_max 26.000
_diffrn_reflns_theta_min 5.106
_exptl_absorpt_coefficient_mu 0.130
_exptl_absorpt_correction_T_max 1.00000
_exptl_absorpt_correction_T_min 0.77231
_exptl_absorpt_correction_type multi-scan
_exptl_absorpt_process_details crystalclear
_exptl_crystal_colour colorless
_exptl_crystal_density_diffrn 1.423
_exptl_crystal_description block
_exptl_crystal_F_000 440
_exptl_crystal_size_max 0.20
_exptl_crystal_size_mid 0.18
_exptl_crystal_size_min 0.17
_refine_diff_density_max 0.393
_refine_diff_density_min -0.342
_refine_diff_density_rms 0.041
_refine_ls_extinction_coef 0.090(6)
_refine_ls_extinction_expression Fc^*^=kFc[1+0.001xFc^2^\l^3^/sin(2\q)]^-1/4^
_refine_ls_extinction_method 'SHELXL-2014/7 (Sheldrick 2014'
_refine_ls_goodness_of_fit_ref 0.585
_refine_ls_hydrogen_treatment constr
_refine_ls_matrix_type full
_refine_ls_number_parameters 282
_refine_ls_number_reflns 3856
_refine_ls_number_restraints 0
_refine_ls_restrained_S_all 0.585
_refine_ls_R_factor_all 0.1245
_refine_ls_R_factor_gt 0.0777
_refine_ls_shift/su_max 0.023
_refine_ls_shift/su_mean 0.003
_refine_ls_structure_factor_coef Fsqd
_refine_ls_weighting_details 'w=1/[\s^2^(Fo^2^)+(0.0500P)^2^+5.0000P] where P=(Fo^2^+2Fc^2^)/3'
_refine_ls_weighting_scheme calc
_refine_ls_wR_factor_gt 0.1489
_refine_ls_wR_factor_ref 0.1918
_reflns_Friedel_coverage 0.000
_reflns_Friedel_fraction_full .
_reflns_Friedel_fraction_max .
_reflns_number_gt 2200
_reflns_number_total 3856
_reflns_threshold_expression 'I > 2\s(I)'
_cod_data_source_file suppl_ncrs-2016-0060_suppl.cif
_cod_data_source_block a
_cod_original_cell_volume 1004.36(15)
_cod_database_code 8107103
_shelx_space_group_comment
;
The symmetry employed for this shelxl refinement is uniquely defined
by the following loop, which should always be used as a source of
symmetry information in preference to the above space-group names.
They are only intended as comments.
;

loop_
_space_group_symop_operation_xyz
'x, y, z'
'-x, -y, -z'

loop_
_atom_site_label
_atom_site_type_symbol
_atom_site_fract_x
_atom_site_fract_y
_atom_site_fract_z
_atom_site_U_iso_or_equiv
_atom_site_adp_type
_atom_site_occupancy
_atom_site_site_symmetry_order
_atom_site_calc_flag
_atom_site_refinement_flags_posn
_atom_site_refinement_flags_adp
_atom_site_refinement_flags_occupancy
_atom_site_disorder_assembly
_atom_site_disorder_group
C1 C 0.9833(4) 0.8548(5) 0.1192(3) 0.0672(11) Uani 1 1 d . . . . .
C2 C 0.8408(4) 0.7639(4) 0.0997(3) 0.0658(11) Uani 1 1 d . . . . .
C3 C 0.6905(3) 0.8185(4) 0.1279(3) 0.0577(9) Uani 1 1 d . . . . .
H3A H 0.6061 0.7694 0.0615 0.069 Uiso 1 1 calc R U . . .
C4 C 0.7208(4) 0.9794(4) 0.1535(3) 0.0547(9) Uani 1 1 d . . . . .
C5 C 0.8672(4) 1.0616(4) 0.1746(3) 0.0579(9) Uani 1 1 d . . . . .
C6 C 0.9076(4) 1.2225(5) 0.2136(4) 0.0712(11) Uani 1 1 d . . . . .
H6A H 0.9274 1.2498 0.1498 0.085 Uiso 1 1 calc R U . . .
H6B H 1.0049 1.2594 0.2692 0.085 Uiso 1 1 calc R U . . .
C7 C 0.7766(5) 1.2925(5) 0.2653(4) 0.0797(12) Uani 1 1 d . . . . .
C8 C 0.6194(5) 1.2115(5) 0.1852(5) 0.0962(16) Uani 1 1 d . . . . .
H8A H 0.5332 1.2510 0.2198 0.115 Uiso 1 1 calc R U . . .
H8B H 0.6212 1.2298 0.1157 0.115 Uiso 1 1 calc R U . . .
C9 C 0.5853(4) 1.0506(5) 0.1563(4) 0.0714(11) Uani 1 1 d . . . . .
C10 C 0.8288(4) 0.6118(5) 0.0540(4) 0.0812(14) Uani 1 1 d . . . . .
C11 C 0.7680(6) 1.2818(6) 0.3796(4) 0.1052(17) Uani 1 1 d . . . . .
H11A H 0.6843 1.3268 0.4112 0.158 Uiso 1 1 calc R U . . .
H11B H 0.7464 1.1808 0.3707 0.158 Uiso 1 1 calc R U . . .
H11C H 0.8679 1.3310 0.4295 0.158 Uiso 1 1 calc R U . . .
C12 C 0.8093(7) 1.4543(6) 0.2822(7) 0.139(3) Uani 1 1 d . . . . .
H12A H 0.7255 1.4979 0.3151 0.208 Uiso 1 1 calc R U . . .
H12B H 0.9094 1.5032 0.3318 0.208 Uiso 1 1 calc R U . . .
H12C H 0.8134 1.4634 0.2103 0.208 Uiso 1 1 calc R U . . .
C13 C 0.6355(3) 0.7845(4) 0.2274(3) 0.0528(8) Uani 1 1 d . . . . .
C14 C 0.5006(4) 0.6801(4) 0.2114(3) 0.0687(11) Uani 1 1 d . . . . .
H14A H 0.4408 0.6305 0.1391 0.082 Uiso 1 1 calc R U . . .
C15 C 0.4531(5) 0.6481(5) 0.3011(4) 0.0819(13) Uani 1 1 d . . . . .
C16 C 0.5361(5) 0.7232(5) 0.4087(4) 0.0831(13) Uani 1 1 d . . . . .
H16A H 0.5023 0.7028 0.4691 0.100 Uiso 1 1 calc R U . . .
C17 C 0.6699(4) 0.8291(4) 0.4267(3) 0.0678(10) Uani 1 1 d . . . . .
C18 C 0.7207(4) 0.8577(4) 0.3363(3) 0.0622(10) Uani 1 1 d . . . . .
H18A H 0.8135 0.9270 0.3487 0.075 Uiso 1 1 calc R U . . .
C19 C 0.7593(7) 0.9129(9) 0.5454(5) 0.115(2) Uani 1 1 d . . . . .
C20 C 0.3087(9) 0.5328(8) 0.2807(6) 0.137(3) Uani 1 1 d . . . . .
O1 O 1.0015(3) 1.0032(3) 0.1646(2) 0.0702(8) Uani 1 1 d . . . . .
O2 O 0.4494(3) 0.9776(4) 0.1320(3) 0.0931(10) Uani 1 1 d . . . . .
N1 N 1.1236(3) 0.8184(4) 0.0998(3) 0.0938(13) Uani 1 1 d . . . . .
H1A H 1.1293 0.7279 0.0717 0.113 Uiso 1 1 calc R U . . .
H1B H 1.2079 0.8856 0.1155 0.113 Uiso 1 1 calc R U . . .
N2 N 0.8132(4) 0.4874(5) 0.0161(4) 0.1116(17) Uani 1 1 d . . . . .
F1 F 0.3030(4) 0.4127(4) 0.1924(3) 0.1505(15) Uani 1 1 d . . . . .
F2 F 0.1796(5) 0.5722(6) 0.2629(7) 0.257(4) Uani 1 1 d . . . . .
F3 F 0.3019(8) 0.4849(7) 0.3627(4) 0.254(4) Uani 1 1 d . . . . .
F4 F 0.8241(9) 1.0492(7) 0.5640(3) 0.150(3) Uani 0.767(10) 1 d . . P . .
F5 F 0.6836(8) 0.9046(11) 0.6225(4) 0.187(5) Uani 0.767(10) 1 d . . P . .
F6 F 0.8946(8) 0.8649(10) 0.5602(5) 0.176(4) Uani 0.767(10) 1 d . . P . .
F4A F 0.765(4) 0.805(3) 0.584(3) 0.200 Uiso 0.233(10) 1 d . U P . .
F5A F 0.674(4) 1.001(3) 0.604(3) 0.200 Uiso 0.233(10) 1 d . U P . .
F6A F 0.882(5) 0.955(5) 0.547(3) 0.200 Uiso 0.233(10) 1 d . U P . .

loop_
_atom_site_aniso_label
_atom_site_aniso_U_11
_atom_site_aniso_U_22
_atom_site_aniso_U_33
_atom_site_aniso_U_23
_atom_site_aniso_U_13
_atom_site_aniso_U_12
C1 0.0400(18) 0.083(3) 0.053(2) -0.0006(19) 0.0055(15) 0.0043(17)
C2 0.0375(17) 0.077(3) 0.054(2) -0.0035(18) 0.0036(15) -0.0007(16)
C3 0.0312(15) 0.072(2) 0.0499(18) 0.0060(17) 0.0001(13) -0.0025(15)
C4 0.0368(16) 0.073(2) 0.0485(18) 0.0206(17) 0.0034(13) 0.0032(15)
C5 0.0379(16) 0.081(3) 0.0516(19) 0.0262(18) 0.0062(14) 0.0009(16)
C6 0.053(2) 0.086(3) 0.082(3) 0.048(2) 0.0085(19) 0.0000(19)
C7 0.061(2) 0.073(3) 0.116(4) 0.048(3) 0.019(2) 0.010(2)
C8 0.059(3) 0.096(4) 0.145(5) 0.064(3) 0.005(3) 0.013(2)
C9 0.0417(19) 0.092(3) 0.079(3) 0.038(2) 0.0040(17) 0.0026(19)
C10 0.0395(19) 0.088(3) 0.073(3) -0.013(2) 0.0031(17) -0.0005(19)
C11 0.105(4) 0.094(4) 0.098(4) 0.016(3) 0.035(3) 0.006(3)
C12 0.095(4) 0.085(4) 0.257(8) 0.088(5) 0.031(5) 0.017(3)
C13 0.0334(15) 0.054(2) 0.061(2) 0.0119(16) 0.0079(14) 0.0031(13)
C14 0.0441(18) 0.071(3) 0.067(2) 0.0052(19) 0.0098(17) -0.0049(17)
C15 0.061(2) 0.081(3) 0.085(3) 0.019(2) 0.020(2) -0.014(2)
C16 0.072(3) 0.093(3) 0.082(3) 0.037(3) 0.019(2) -0.004(2)
C17 0.055(2) 0.078(3) 0.065(2) 0.029(2) 0.0045(18) -0.0029(18)
C18 0.0408(17) 0.070(2) 0.067(2) 0.0250(19) 0.0018(16) -0.0060(16)
C19 0.079(4) 0.166(7) 0.088(4) 0.062(4) -0.001(3) -0.036(4)
C20 0.120(5) 0.128(5) 0.110(5) 0.014(4) 0.037(4) -0.060(4)
O1 0.0346(12) 0.0806(19) 0.0734(17) 0.0087(14) 0.0072(11) -0.0004(11)
O2 0.0384(14) 0.106(2) 0.126(3) 0.041(2) 0.0032(15) 0.0037(14)
N1 0.0364(16) 0.095(3) 0.108(3) -0.009(2) 0.0159(17) 0.0029(16)
N2 0.062(2) 0.086(3) 0.128(4) -0.023(3) 0.005(2) 0.004(2)
F1 0.145(3) 0.109(3) 0.147(3) 0.029(2) 0.005(2) -0.058(2)
F2 0.066(2) 0.193(5) 0.462(11) 0.076(6) 0.082(4) -0.030(3)
F3 0.285(7) 0.240(6) 0.141(4) 0.057(4) 0.035(4) -0.175(5)
F4 0.198(6) 0.121(4) 0.067(3) 0.011(3) -0.031(3) -0.057(4)
F5 0.142(5) 0.291(11) 0.057(2) 0.042(4) 0.005(2) -0.092(6)
F6 0.118(5) 0.241(8) 0.144(5) 0.074(5) -0.059(3) 0.021(5)

loop_
_atom_type_symbol
_atom_type_description
_atom_type_scat_dispersion_real
_atom_type_scat_dispersion_imag
_atom_type_scat_source
C C 0.0033 0.0016 'International Tables Vol C Tables 4.2.6.8 and 6.1.1.4'
H H 0.0000 0.0000 'International Tables Vol C Tables 4.2.6.8 and 6.1.1.4'
N N 0.0061 0.0033 'International Tables Vol C Tables 4.2.6.8 and 6.1.1.4'
O O 0.0106 0.0060 'International Tables Vol C Tables 4.2.6.8 and 6.1.1.4'
F F 0.0171 0.0103 'International Tables Vol C Tables 4.2.6.8 and 6.1.1.4'

loop_
_geom_angle_atom_site_label_1
_geom_angle_atom_site_label_2
_geom_angle_atom_site_label_3
_geom_angle
_geom_angle_site_symmetry_1
_geom_angle_site_symmetry_3
N1 C1 C2 127.5(4) . .
N1 C1 O1 110.3(3) . .
C2 C1 O1 122.2(3) . .
C1 C2 C10 120.0(3) . .
C1 C2 C3 122.6(4) . .
C10 C2 C3 117.4(3) . .
C4 C3 C2 108.9(3) . .
C4 C3 C13 111.1(3) . .
C2 C3 C13 111.4(3) . .
C4 C3 H3A 108.5 . .
C2 C3 H3A 108.5 . .
C13 C3 H3A 108.5 . .
C5 C4 C9 118.2(4) . .
C5 C4 C3 122.9(3) . .
C9 C4 C3 118.9(3) . .
C4 C5 O1 122.6(4) . .
C4 C5 C6 125.9(3) . .
O1 C5 C6 111.5(3) . .
C5 C6 C7 112.4(3) . .
C5 C6 H6A 109.1 . .
C7 C6 H6A 109.1 . .
C5 C6 H6B 109.1 . .
C7 C6 H6B 109.1 . .
H6A C6 H6B 107.9 . .
C6 C7 C11 110.6(4) . .
C6 C7 C8 107.8(4) . .
C11 C7 C8 109.5(4) . .
C6 C7 C12 110.0(4) . .
C11 C7 C12 108.2(5) . .
C8 C7 C12 110.6(4) . .
C9 C8 C7 114.0(4) . .
C9 C8 H8A 108.7 . .
C7 C8 H8A 108.7 . .
C9 C8 H8B 108.7 . .
C7 C8 H8B 108.7 . .
H8A C8 H8B 107.6 . .
O2 C9 C4 119.9(4) . .
O2 C9 C8 122.4(4) . .
C4 C9 C8 117.7(3) . .
N2 C10 C2 177.6(4) . .
C7 C11 H11A 109.5 . .
C7 C11 H11B 109.5 . .
H11A C11 H11B 109.5 . .
C7 C11 H11C 109.5 . .
H11A C11 H11C 109.5 . .
H11B C11 H11C 109.5 . .
C7 C12 H12A 109.5 . .
C7 C12 H12B 109.5 . .
H12A C12 H12B 109.5 . .
C7 C12 H12C 109.5 . .
H12A C12 H12C 109.5 . .
H12B C12 H12C 109.5 . .
C14 C13 C18 118.1(3) . .
C14 C13 C3 121.1(3) . .
C18 C13 C3 120.7(3) . .
C13 C14 C15 120.9(4) . .
C13 C14 H14A 119.6 . .
C15 C14 H14A 119.6 . .
C16 C15 C14 120.6(4) . .
C16 C15 C20 119.8(5) . .
C14 C15 C20 119.6(5) . .
C15 C16 C17 119.5(4) . .
C15 C16 H16A 120.3 . .
C17 C16 H16A 120.3 . .
C16 C17 C18 120.0(4) . .
C16 C17 C19 119.3(4) . .
C18 C17 C19 120.7(4) . .
C17 C18 C13 120.9(3) . .
C17 C18 H18A 119.5 . .
C13 C18 H18A 119.5 . .
F6A C19 F5 132(2) . .
F6A C19 F4 54(2) . .
F5 C19 F4 111.4(9) . .
F6A C19 F5A 119(3) . .
F5 C19 F5A 49.9(13) . .
F4 C19 F5A 70.0(17) . .
F6A C19 F4A 103(2) . .
F5 C19 F4A 59.5(13) . .
F4 C19 F4A 143.4(15) . .
F5A C19 F4A 109(2) . .
F6A C19 F6 47(2) . .
F5 C19 F6 107.1(8) . .
F4 C19 F6 98.4(6) . .
F5A C19 F6 140.2(15) . .
F4A C19 F6 57.6(15) . .
F6A C19 C17 113(2) . .
F5 C19 C17 115.1(4) . .
F4 C19 C17 113.5(5) . .
F5A C19 C17 109.5(15) . .
F4A C19 C17 101.4(15) . .
F6 C19 C17 110.0(7) . .
F2 C20 F3 108.1(6) . .
F2 C20 F1 105.3(7) . .
F3 C20 F1 102.5(7) . .
F2 C20 C15 113.5(7) . .
F3 C20 C15 113.2(6) . .
F1 C20 C15 113.4(5) . .
C1 O1 C5 118.6(3) . .
C1 N1 H1A 120.0 . .
C1 N1 H1B 120.0 . .
H1A N1 H1B 120.0 . .
F6A F4 C19 52(2) . .
F6A F4 F5A 103(3) . .
C19 F4 F5A 55.0(11) . .
F5A F5 C19 67.7(19) . .
F5A F5 F4A 131(3) . .
C19 F5 F4A 63.6(15) . .
F6A F6 F4A 111(3) . .
F6A F6 C19 52(3) . .
F4A F6 C19 61.0(13) . .
F5 F4A F6 108(2) . .
F5 F4A C19 56.9(13) . .
F6 F4A C19 61.4(16) . .
F5 F5A C19 62.3(17) . .
F5 F5A F4 109(3) . .
C19 F5A F4 55.0(15) . .
F6 F6A C19 82(3) . .
F6 F6A F4 149(5) . .
C19 F6A F4 74(3) . .

loop_
_geom_bond_atom_site_label_1
_geom_bond_atom_site_label_2
_geom_bond_distance
_geom_bond_site_symmetry_2
C1 N1 1.339(4) .
C1 C2 1.349(5) .
C1 O1 1.364(5) .
C2 C10 1.406(6) .
C2 C3 1.513(5) .
C3 C4 1.497(5) .
C3 C13 1.531(5) .
C3 H3A 0.9800 .
C4 C5 1.336(4) .
C4 C9 1.459(5) .
C5 O1 1.375(4) .
C5 C6 1.475(5) .
C6 C7 1.510(6) .
C6 H6A 0.9700 .
C6 H6B 0.9700 .
C7 C11 1.513(7) .
C7 C8 1.525(6) .
C7 C12 1.530(6) .
C8 C9 1.490(6) .
C8 H8A 0.9700 .
C8 H8B 0.9700 .
C9 O2 1.223(4) .
C10 N2 1.144(6) .
C11 H11A 0.9600 .
C11 H11B 0.9600 .
C11 H11C 0.9600 .
C12 H12A 0.9600 .
C12 H12B 0.9600 .
C12 H12C 0.9600 .
C13 C14 1.377(4) .
C13 C18 1.385(5) .
C14 C15 1.380(6) .
C14 H14A 0.9300 .
C15 C16 1.367(6) .
C15 C20 1.487(6) .
C16 C17 1.375(5) .
C16 H16A 0.9300 .
C17 C18 1.383(5) .
C17 C19 1.503(6) .
C18 H18A 0.9300 .
C19 F6A 1.07(4) .
C19 F5 1.257(7) .
C19 F4 1.314(8) .
C19 F5A 1.31(3) .
C19 F4A 1.35(3) .
C19 F6 1.350(10) .
C20 F2 1.264(10) .
C20 F3 1.301(9) .
C20 F1 1.317(7) .
N1 H1A 0.8600 .
N1 H1B 0.8600 .
F4 F6A 1.10(4) .
F4 F5A 1.51(4) .
F5 F5A 1.09(3) .
F5 F4A 1.29(3) .
F6 F6A 0.99(4) .
F6 F4A 1.30(4) .
